data_9014912
loop_
_publ_author_name
'Bertaut, E.'
'Bassi, G.'
'Buisson, G.'
'Chappert, J.'
'Delapalme, A.'
'Pauthenet, R.'
'Rebouillat, H.'
'Aleonard, R.'

_publ_section_title
;
 Etude par effet Moessbauer, rayons X, diffraction neutronique et
 mesures magnetiques de Fe1.15 Ga.85 O3
 _cod_database_code 1008838
;
_journal_name_full 'Journal de Physique'
_journal_page_first 433
_journal_page_last 448
_journal_paper_doi 10.1051/jphys:01966002707-8043300
_journal_volume 27
_journal_year 1966
_chemical_formula_sum 'Fe2.31 Ga1.69 O6'
_space_group_IT_number 33
_symmetry_space_group_name_Hall 'P -2n -2ac'
_symmetry_space_group_name_H-M 'P c 21 n'
_cell_angle_alpha 90
_cell_angle_beta 90
_cell_angle_gamma 90
_cell_length_a 8.75
_cell_length_b 9.4
_cell_length_c 5.07
_cell_formula_units_Z 4
_cell_volume 417.008
_database_code_amcsd 0016706
_exptl_crystal_density_diffrn 5.461
_cod_duplicate_entry 1008838
_cod_database_code 9014912
_amcsd_formula_title 'Fe1.15 Ga0.85 O3'

loop_
_space_group_symop_operation_xyz
x,y,z
1/2-x,y,1/2+z
1/2+x,1/2+y,1/2-z
-x,1/2+y,-z

loop_
_atom_site_label
_atom_site_fract_x
_atom_site_fract_y
_atom_site_fract_z
_atom_site_occupancy
Fe1 -0.03500 0.12400 0.67000 0.90000
Fe2 -0.15700 0.32700 0.18000 0.87000
Fe3 0.16100 0.10000 0.18000 0.54000
Ga1 0.16100 0.10000 0.18000 0.46000
Ga2 -0.15000 -0.08600 0.17000 1.00000
Ga3 -0.03500 0.12400 0.67000 0.10000
Ga4 -0.15700 0.32700 0.18000 0.13000
O1 0.06100 -0.02000 0.01000 1.00000
O2 0.18000 0.00000 0.52000 1.00000
O3 0.17000 0.49000 0.50000 1.00000
O4 0.00000 0.23000 0.35000 1.00000
O5 0.16000 0.20000 -0.17000 1.00000
O6 0.19000 0.78000 0.14000 1.00000

loop_
_cod_related_entry_id
_cod_related_entry_database
_cod_related_entry_code
1 AMCSD 0016706
